data_1544597
loop_
_publ_author_name
'Kuribayashi, T.'
'Kudoh, Y.'
'Kagi, H.'

_publ_section_title
;
 Compressibility of phase A, Mg7Si2H6O14 up to 11.2 GPa : Sample at 9.1
 GPa
;
_journal_name_full 'Journal of Mineralogical and Petrological Sciences'
_journal_page_first 215
_journal_page_last 234
_journal_volume 98
_journal_year 2003
_chemical_formula_sum 'H6 Mg7 O14 Si2'
_chemical_name_common 'Phase A: 2Mg2SiO4*3Mg(OH)2 @ 9.1 GPa'
_chemical_name_mineral 'Phase A @ 9.1 GPa'
_space_group_IT_number 173
_space_group_name_H-M_alt 'P 63'
_symmetry_space_group_name_Hall 'P 6c'
_symmetry_space_group_name_H-M 'P 63'
_cell_angle_alpha 90
_cell_angle_beta 90
_cell_angle_gamma 120
_cell_formula_units_Z 2
_cell_length_a 7.649(1)
_cell_length_b 7.649(1)
_cell_length_c 9.381(5)
_cell_volume 475.3(3)
_cod_data_source_file phaseA-9.1GPa.cif
_cod_data_source_block phaseA_9.1GPa
_cod_original_formula_sum 'Mg7 Si2 H6 O14'
_cod_database_code 1544597

loop_
_space_group_symop_operation_xyz
'x, y, z'
'-y, x-y, z'
'-x+y, -x, z'
'-x, -y, z+1/2'
'y, -x+y, z+1/2'
'x-y, x, z+1/2'

loop_
_atom_site_label
_atom_site_occupancy
_atom_site_fract_x
_atom_site_fract_y
_atom_site_fract_z
_atom_site_adp_type
_atom_site_B_iso_or_equiv
_atom_site_type_symbol
Mg1 1.0 0.3710(24) 0.4555(28) 0.3639(83) Biso 0.600000 Mg
Mg2 1.0 0.2215(33) 0.2456(28) 0.1116(104) Biso 0.400000 Mg
Mg3 1.0 0.333333 0.666667 0.1109(126) Biso 0.900000 Mg
Si1 1.0 0.666667 0.333333 0.1712(150) Biso 0.000000 Si
Si2 1.0 0.000000 0.000000 0.3571(107) Biso 0.700000 Si
O1 1.0 0.2021(47) 0.0196(47) -0.0328(126) Biso 0.000000 O
O2 1.0 0.4772(53) 0.0951(57) 0.5006(135) Biso 0.000000 O
O3 1.0 0.4463(45) 0.2875(49) 0.2117(149) Biso 0.000000 O
O4 1.0 0.1599(40) 0.4420(43) 0.2006(132) Biso 0.000000 O
O5 1.0 0.666667 0.333333 0.000000 Biso 0.000000 O
O6 1.0 0.000000 0.000000 0.1917(235) Biso 0.400000 O
